data_7039109
loop_
_publ_author_name
'Goura, Joydeb'
'Brambleby, Jamie'
'Topping, Craig V.'
'Goddard, Paul A.'
'Suriya Narayanan, Ramakirushnan'
'Bar, Arun Kumar'
'Chandrasekhar, Vadapalli'

_publ_section_title
;
 Heterometallic trinuclear {CoLn(III)} (Ln = Gd, Tb, Ho and Er) complexes
 in a bent geometry. Field-induced single-ion magnetic behavior of the
 Er(III) and Tb(III) analogues.
;
_journal_issue 22
_journal_name_full 'Dalton transactions (Cambridge, England : 2003)'
_journal_page_first 9235
_journal_page_last 9249
_journal_paper_doi 10.1039/c5dt03871e
_journal_volume 45
_journal_year 2016
_chemical_formula_moiety 'C28 H42 Co2 Ho N4 O13, N O3, 2(H2 O), 4(C H4 O)'
_chemical_formula_sum 'C32 H62 Co2 Ho N5 O22'
_chemical_formula_weight 1151.65
_space_group_crystal_system monoclinic
_space_group_IT_number 15
_space_group_name_Hall '-C 2yc'
_space_group_name_H-M_alt 'C 1 2/c 1'
_symmetry_space_group_name_Hall '-C 2yc'
_symmetry_space_group_name_H-M 'C 1 2/c 1'
_atom_sites_solution_hydrogens geom
_audit_creation_method SHELXL-2014/7
_audit_update_record
;
2016-04-23 deposited with the CCDC.
2016-04-27 downloaded from the CCDC.
;
_cell_angle_alpha 90
_cell_angle_beta 117.387(5)
_cell_angle_gamma 90
_cell_formula_units_Z 4
_cell_length_a 25.251(5)
_cell_length_b 11.921(5)
_cell_length_c 16.799(5)
_cell_measurement_reflns_used 9480
_cell_measurement_temperature 100(2)
_cell_measurement_theta_max 28.294
_cell_measurement_theta_min 2.489
_cell_volume 4490(2)
_computing_cell_refinement 'Bruker SAINT'
_computing_data_collection 'Bruker APEX'
_computing_data_reduction 'Bruker SAINT'
_computing_molecular_graphics 'DIAMOND 3.1 d'
_computing_publication_material 'SHELXL-2014/7 (Sheldrick, 2014)'
_computing_structure_refinement 'SHELXL-2014/7 (Sheldrick, 2014)'
_computing_structure_solution 'SHELXT (Sheldrick, 2014)'
_diffrn_ambient_temperature 100(2)
_diffrn_measured_fraction_theta_full 0.999
_diffrn_measured_fraction_theta_max 0.995
_diffrn_measurement_device_type 'Bruker SMART APEX'
_diffrn_measurement_method \w
_diffrn_radiation_type MoK\a
_diffrn_radiation_wavelength 0.71069
_diffrn_reflns_av_R_equivalents 0.0387
_diffrn_reflns_av_unetI/netI 0.0399
_diffrn_reflns_Laue_measured_fraction_full 0.999
_diffrn_reflns_Laue_measured_fraction_max 0.995
_diffrn_reflns_limit_h_max 33
_diffrn_reflns_limit_h_min -33
_diffrn_reflns_limit_k_max 15
_diffrn_reflns_limit_k_min -10
_diffrn_reflns_limit_l_max 22
_diffrn_reflns_limit_l_min -22
_diffrn_reflns_number 19343
_diffrn_reflns_point_group_measured_fraction_full 0.999
_diffrn_reflns_point_group_measured_fraction_max 0.995
_diffrn_reflns_theta_full 25.240
_diffrn_reflns_theta_max 28.399
_diffrn_reflns_theta_min 2.113
_diffrn_source 'fine-focus sealed tube'
_exptl_absorpt_coefficient_mu 2.543
_exptl_absorpt_correction_T_max 0.930
_exptl_absorpt_correction_T_min 0.894
_exptl_absorpt_correction_type psi-scan
_exptl_absorpt_process_details 'North et al, 1968'
_exptl_crystal_colour brown
_exptl_crystal_density_diffrn 1.703
_exptl_crystal_density_method 'not measured'
_exptl_crystal_description blocks
_exptl_crystal_F_000 2016
_exptl_crystal_size_max 0.14
_exptl_crystal_size_mid 0.09
_exptl_crystal_size_min 0.07
_refine_diff_density_max 1.032
_refine_diff_density_min -0.457
_refine_diff_density_rms 0.089
_refine_ls_extinction_method none
_refine_ls_goodness_of_fit_ref 1.042
_refine_ls_hydrogen_treatment constr
_refine_ls_matrix_type full
_refine_ls_number_parameters 277
_refine_ls_number_reflns 5623
_refine_ls_number_restraints 37
_refine_ls_restrained_S_all 1.043
_refine_ls_R_factor_all 0.0430
_refine_ls_R_factor_gt 0.0350
_refine_ls_shift/su_max 0.001
_refine_ls_shift/su_mean 0.000
_refine_ls_structure_factor_coef Fsqd
_refine_ls_weighting_details 'w=1/[\s^2^(Fo^2^)+(0.0494P)^2^+3.6889P] where P=(Fo^2^+2Fc^2^)/3'
_refine_ls_weighting_scheme calc
_refine_ls_wR_factor_gt 0.0933
_refine_ls_wR_factor_ref 0.0970
_reflns_Friedel_coverage 0.000
_reflns_number_gt 4765
_reflns_number_total 5623
_reflns_threshold_expression 'I > 2\s(I)'
_cod_data_source_file c5dt03871e2.cif
_cod_data_source_block shelx_Complex3_Co2Ho_squeezed
_cod_depositor_comments 'Adding full bibliography for 7039107--7039110.cif.'
_cod_database_code 7039109
_shelx_shelxl_version_number 2014/7
_shelx_space_group_comment
;
The symmetry employed for this shelxl refinement is uniquely defined
by the following loop, which should always be used as a source of
symmetry information in preference to the above space-group names.
They are only intended as comments.
;

loop_
_space_group_symop_operation_xyz
'x, y, z'
'-x, y, -z+1/2'
'x+1/2, y+1/2, z'
'-x+1/2, y+1/2, -z+1/2'
'-x, -y, -z'
'x, -y, z-1/2'
'-x+1/2, -y+1/2, -z'
'x+1/2, -y+1/2, z-1/2'

loop_
_atom_site_label
_atom_site_type_symbol
_atom_site_fract_x
_atom_site_fract_y
_atom_site_fract_z
_atom_site_U_iso_or_equiv
_atom_site_adp_type
_atom_site_occupancy
_atom_site_site_symmetry_order
_atom_site_calc_flag
_atom_site_refinement_flags_posn
_atom_site_refinement_flags_adp
_atom_site_refinement_flags_occupancy
_atom_site_disorder_assembly
_atom_site_disorder_group
Ho1 Ho 0.5000 0.74103(2) 0.2500 0.04211(8) Uani 1 2 d S T P . .
Co1 Co 0.61008(2) 0.56507(4) 0.29097(3) 0.04742(12) Uani 1 1 d . . . . .
O2 O 0.58866(10) 0.6612(2) 0.35975(14) 0.0473(5) Uani 1 1 d . . . . .
O3 O 0.53332(10) 0.5896(2) 0.19489(15) 0.0485(5) Uani 1 1 d . . . . .
O4 O 0.64543(11) 0.6845(3) 0.25513(17) 0.0564(6) Uani 1 1 d . . . . .
O1 O 0.54823(12) 0.8117(3) 0.42200(18) 0.0659(7) Uani 1 1 d . . . . .
O5 O 0.57521(12) 0.8155(3) 0.2239(2) 0.0715(8) Uani 1 1 d . . . . .
N1 N 0.68718(14) 0.5309(3) 0.3808(2) 0.0620(8) Uani 1 1 d . . . . .
O6 O 0.57605(16) 0.4431(3) 0.3309(3) 0.0880(10) Uani 1 1 d . . . . .
C7 C 0.62687(14) 0.6970(3) 0.4410(2) 0.0451(7) Uani 1 1 d . . . . .
C6 C 0.68532(15) 0.6574(3) 0.4908(2) 0.0526(8) Uani 1 1 d . . . . .
N2 N 0.62714(16) 0.4720(4) 0.2135(3) 0.0784(8) Uani 1 1 d . . . . .
C8 C 0.71182(17) 0.5752(4) 0.4578(3) 0.0612(10) Uani 1 1 d . . . . .
H8 H 0.7513 0.5519 0.4973 0.073 Uiso 1 1 calc R U . . .
C2 C 0.60509(16) 0.7796(3) 0.4788(2) 0.0516(8) Uani 1 1 d . . . . .
C12 C 0.53275(19) 0.5536(5) 0.1136(3) 0.0720(12) Uani 1 1 d . . . . .
H12A H 0.5493 0.6126 0.0901 0.086 Uiso 0.61(5) 1 calc R U P A 1
H12B H 0.4915 0.5369 0.0678 0.086 Uiso 0.61(5) 1 calc R U P A 1
H12C H 0.5200 0.6171 0.0709 0.086 Uiso 0.39(5) 1 calc R U P A 2
H12D H 0.5028 0.4932 0.0870 0.086 Uiso 0.39(5) 1 calc R U P A 2
C13 C 0.62268(17) 0.7790(4) 0.2264(3) 0.0613(10) Uani 1 1 d . . . . .
C3 C 0.6404(2) 0.8203(4) 0.5633(3) 0.0682(11) Uani 1 1 d . . . . .
H3 H 0.6253 0.8753 0.5884 0.082 Uiso 1 1 calc R U . . .
C5 C 0.72030(18) 0.7016(4) 0.5768(3) 0.0656(11) Uani 1 1 d . . . . .
H5 H 0.7600 0.6756 0.6111 0.079 Uiso 1 1 calc R U . . .
C4 C 0.6984(2) 0.7809(4) 0.6122(3) 0.0740(13) Uani 1 1 d . . . . .
H4 H 0.7229 0.8094 0.6706 0.089 Uiso 1 1 calc R U . . .
C1 C 0.5246(2) 0.8968(5) 0.4571(4) 0.108(2) Uani 1 1 d . . . . .
H1A H 0.4838 0.9152 0.4125 0.163 Uiso 1 1 calc R U . . .
H1B H 0.5243 0.8693 0.5118 0.163 Uiso 1 1 calc R U . . .
H1C H 0.5495 0.9642 0.4709 0.163 Uiso 1 1 calc R U . . .
C14 C 0.6554(2) 0.8542(5) 0.1915(4) 0.0891(16) Uani 1 1 d . . . . .
H14A H 0.6913 0.8160 0.1973 0.134 Uiso 1 1 calc R U . . .
H14B H 0.6294 0.8716 0.1283 0.134 Uiso 1 1 calc R U . . .
H14C H 0.6666 0.9240 0.2263 0.134 Uiso 1 1 calc R U . . .
C9 C 0.7175(2) 0.4490(5) 0.3499(3) 0.0784(8) Uani 1 1 d . . . . .
H9A H 0.7395 0.3937 0.3979 0.094 Uiso 0.61(5) 1 calc R U P A 1
H9B H 0.7465 0.4879 0.3352 0.094 Uiso 0.61(5) 1 calc R U P A 1
H9C H 0.7606 0.4664 0.3763 0.094 Uiso 0.39(5) 1 calc R U P A 2
H9D H 0.7129 0.3723 0.3685 0.094 Uiso 0.39(5) 1 calc R U P A 2
O7 O 0.5000 0.9410(4) 0.2500 0.116(2) Uani 1 2 d S T P . .
C2A C 0.5721(5) 0.4452(11) 0.1367(8) 0.088(3) Uani 0.5 1 d . . P B 1
H2A1 H 0.5793 0.4236 0.0856 0.105 Uiso 0.5 1 calc R U P B 1
H2A2 H 0.5520 0.3822 0.1503 0.105 Uiso 0.5 1 calc R U P B 1
C1B C 0.6699(5) 0.3882(9) 0.2655(8) 0.097(4) Uani 0.5 1 d . U P B 1
H1B1 H 0.6885 0.3546 0.2305 0.117 Uiso 0.5 1 calc R U P B 1
H1B2 H 0.6503 0.3278 0.2830 0.117 Uiso 0.5 1 calc R U P B 1
C1A C 0.6898(4) 0.4565(11) 0.2514(7) 0.0784(8) Uani 0.5 1 d . U P B 2
H1A1 H 0.6982 0.3868 0.2271 0.094 Uiso 0.5 1 calc R U P B 2
H1A2 H 0.7076 0.5200 0.2341 0.094 Uiso 0.5 1 calc R U P B 2
C2B C 0.5917(5) 0.5113(12) 0.1249(7) 0.085(3) Uani 0.5 1 d . . P B 2
H2B1 H 0.6129 0.5724 0.1116 0.102 Uiso 0.5 1 calc R U P B 2
H2B2 H 0.5851 0.4495 0.0819 0.102 Uiso 0.5 1 calc R U P B 2
N1N N 0.6945(5) 0.6131(10) 0.0878(8) 0.120(3) Uani 0.5 1 d D U P C 1
O1N O 0.6406(5) 0.5942(10) 0.0496(7) 0.138(3) Uani 0.5 1 d D U P C 1
O2N O 0.7246(5) 0.5690(10) 0.1603(7) 0.135(3) Uani 0.5 1 d D U P C 1
O3N O 0.7205(7) 0.6691(13) 0.0552(10) 0.168(5) Uani 0.5 1 d D U P C 1
O1A O 0.6787(16) 0.667(3) 0.014(2) 0.195(12) Uiso 0.3 1 d . . P D 2
O2B O 0.7584(15) 0.625(3) 0.137(3) 0.218(13) Uiso 0.3 1 d . . P E 2
O1B O 0.6350(12) 0.670(3) -0.0016(18) 0.159(12) Uiso 0.2 1 d D . P F 3
O2A O 0.7924(15) 0.589(3) 0.182(2) 0.144(10) Uiso 0.2 1 d . . P G 3

loop_
_atom_site_aniso_label
_atom_site_aniso_U_11
_atom_site_aniso_U_22
_atom_site_aniso_U_33
_atom_site_aniso_U_23
_atom_site_aniso_U_13
_atom_site_aniso_U_12
Ho1 0.03855(12) 0.04249(13) 0.04490(12) 0.000 0.01884(9) 0.000
Co1 0.0410(2) 0.0529(3) 0.0509(2) -0.00629(19) 0.0233(2) 0.00306(18)
O2 0.0448(12) 0.0566(14) 0.0386(11) -0.0069(10) 0.0176(9) 0.0055(10)
O3 0.0405(11) 0.0613(14) 0.0465(12) -0.0121(11) 0.0224(10) -0.0052(10)
O4 0.0415(12) 0.0727(18) 0.0574(14) -0.0003(13) 0.0248(11) -0.0049(12)
O1 0.0543(15) 0.0741(19) 0.0655(16) -0.0271(14) 0.0244(13) 0.0041(13)
O5 0.0532(16) 0.0647(18) 0.095(2) 0.0201(16) 0.0328(15) -0.0052(13)
N1 0.0500(17) 0.070(2) 0.066(2) 0.0069(16) 0.0265(15) 0.0182(15)
O6 0.091(2) 0.069(2) 0.113(3) 0.0054(18) 0.054(2) 0.0002(17)
C7 0.0431(16) 0.0516(18) 0.0423(16) -0.0009(14) 0.0210(14) -0.0086(14)
C6 0.0450(17) 0.064(2) 0.0455(17) 0.0062(16) 0.0180(15) -0.0045(16)
N2 0.0594(15) 0.095(2) 0.0793(17) -0.0183(16) 0.0306(13) 0.0211(15)
C8 0.0461(19) 0.073(3) 0.054(2) 0.0114(18) 0.0146(16) 0.0075(18)
C2 0.0474(18) 0.059(2) 0.0497(18) -0.0096(15) 0.0232(15) -0.0086(15)
C12 0.061(2) 0.101(4) 0.052(2) -0.020(2) 0.0244(18) 0.002(2)
C13 0.0420(19) 0.079(3) 0.058(2) 0.0036(19) 0.0188(16) -0.0182(18)
C3 0.076(3) 0.071(3) 0.061(2) -0.020(2) 0.034(2) -0.016(2)
C5 0.051(2) 0.087(3) 0.048(2) 0.004(2) 0.0139(17) -0.011(2)
C4 0.068(3) 0.091(3) 0.046(2) -0.009(2) 0.0113(19) -0.025(2)
C1 0.084(3) 0.125(5) 0.097(4) -0.057(4) 0.025(3) 0.026(3)
C14 0.058(2) 0.108(4) 0.101(4) 0.027(3) 0.036(2) -0.023(3)
C9 0.0594(15) 0.095(2) 0.0793(17) -0.0183(16) 0.0306(13) 0.0211(15)
O7 0.209(7) 0.048(3) 0.142(5) 0.000 0.123(5) 0.000
C2A 0.077(7) 0.100(9) 0.100(8) -0.052(7) 0.053(6) -0.013(6)
C1B 0.123(9) 0.072(7) 0.125(9) 0.002(6) 0.080(8) 0.043(6)
C1A 0.0594(15) 0.095(2) 0.0793(17) -0.0183(16) 0.0306(13) 0.0211(15)
C2B 0.074(7) 0.123(10) 0.068(6) -0.024(6) 0.042(5) -0.003(6)
N1N 0.157(8) 0.112(8) 0.129(7) -0.016(6) 0.099(7) 0.021(7)
O1N 0.167(7) 0.150(9) 0.135(7) -0.004(6) 0.102(6) 0.015(7)
O2N 0.147(8) 0.151(9) 0.136(7) -0.011(6) 0.089(6) 0.011(7)
O3N 0.205(12) 0.166(11) 0.161(11) 0.004(9) 0.109(10) -0.003(10)

loop_
_atom_type_symbol
_atom_type_description
_atom_type_scat_dispersion_real
_atom_type_scat_dispersion_imag
_atom_type_scat_source
C C 0.0033 0.0016 'International Tables Vol C Tables 4.2.6.8 and 6.1.1.4'
H H 0.0000 0.0000 'International Tables Vol C Tables 4.2.6.8 and 6.1.1.4'
Co Co 0.3494 0.9721 'International Tables Vol C Tables 4.2.6.8 and 6.1.1.4'
Ho Ho -0.2175 4.6783 'International Tables Vol C Tables 4.2.6.8 and 6.1.1.4'
N N 0.0061 0.0033 'International Tables Vol C Tables 4.2.6.8 and 6.1.1.4'
O O 0.0106 0.0060 'International Tables Vol C Tables 4.2.6.8 and 6.1.1.4'

loop_
_geom_angle_atom_site_label_1
_geom_angle_atom_site_label_2
_geom_angle_atom_site_label_3
_geom_angle
_geom_angle_site_symmetry_1
_geom_angle_site_symmetry_3
O5 Ho1 O5 134.87(17) . 2_655
O5 Ho1 O2 125.14(10) . 2_655
O5 Ho1 O2 74.64(9) 2_655 2_655
O5 Ho1 O2 74.64(9) . .
O5 Ho1 O2 125.14(10) 2_655 .
O2 Ho1 O2 132.23(12) 2_655 .
O5 Ho1 O3 75.32(10) . .
O5 Ho1 O3 147.35(9) 2_655 .
O2 Ho1 O3 76.40(8) 2_655 .
O2 Ho1 O3 67.30(8) . .
O5 Ho1 O3 147.35(9) . 2_655
O5 Ho1 O3 75.32(11) 2_655 2_655
O2 Ho1 O3 67.30(8) 2_655 2_655
O2 Ho1 O3 76.40(8) . 2_655
O3 Ho1 O3 79.85(12) . 2_655
O5 Ho1 O7 67.44(8) . .
O5 Ho1 O7 67.44(8) 2_655 .
O2 Ho1 O7 113.88(6) 2_655 .
O2 Ho1 O7 113.88(6) . .
O3 Ho1 O7 140.07(6) . .
O3 Ho1 O7 140.07(6) 2_655 .
O5 Ho1 O1 94.45(11) . .
O5 Ho1 O1 71.53(9) 2_655 .
O2 Ho1 O1 139.76(8) 2_655 .
O2 Ho1 O1 59.28(8) . .
O3 Ho1 O1 126.36(8) . .
O3 Ho1 O1 83.42(10) 2_655 .
O7 Ho1 O1 71.83(7) . .
O5 Ho1 O1 71.53(9) . 2_655
O5 Ho1 O1 94.45(11) 2_655 2_655
O2 Ho1 O1 59.28(8) 2_655 2_655
O2 Ho1 O1 139.76(8) . 2_655
O3 Ho1 O1 83.42(10) . 2_655
O3 Ho1 O1 126.36(8) 2_655 2_655
O7 Ho1 O1 71.83(7) . 2_655
O1 Ho1 O1 143.66(14) . 2_655
O5 Ho1 Co1 66.20(8) . .
O5 Ho1 Co1 153.18(9) 2_655 .
O2 Ho1 Co1 108.32(7) 2_655 .
O2 Ho1 Co1 33.88(5) . .
O3 Ho1 Co1 34.25(5) . .
O3 Ho1 Co1 81.34(6) 2_655 .
O7 Ho1 Co1 129.576(16) . .
O1 Ho1 Co1 93.05(6) . .
O1 Ho1 Co1 110.12(7) 2_655 .
O5 Ho1 Co1 153.18(9) . 2_655
O5 Ho1 Co1 66.20(8) 2_655 2_655
O2 Ho1 Co1 33.88(5) 2_655 2_655
O2 Ho1 Co1 108.32(7) . 2_655
O3 Ho1 Co1 81.34(6) . 2_655
O3 Ho1 Co1 34.25(5) 2_655 2_655
O7 Ho1 Co1 129.576(17) . 2_655
O1 Ho1 Co1 110.12(7) . 2_655
O1 Ho1 Co1 93.05(6) 2_655 2_655
Co1 Ho1 Co1 100.85(3) . 2_655
O2 Co1 N1 97.11(13) . .
O2 Co1 O3 87.61(10) . .
N1 Co1 O3 175.19(13) . .
O2 Co1 N2 175.79(14) . .
N1 Co1 N2 86.90(15) . .
O3 Co1 N2 88.39(13) . .
O2 Co1 O4 92.71(12) . .
N1 Co1 O4 87.30(14) . .
O3 Co1 O4 93.41(11) . .
N2 Co1 O4 86.18(17) . .
O2 Co1 O6 86.93(14) . .
N1 Co1 O6 91.14(15) . .
O3 Co1 O6 88.20(13) . .
N2 Co1 O6 94.29(18) . .
O4 Co1 O6 178.34(14) . .
O2 Co1 Ho1 44.30(7) . .
N1 Co1 Ho1 140.29(11) . .
O3 Co1 Ho1 44.52(7) . .
N2 Co1 Ho1 131.52(12) . .
O4 Co1 Ho1 86.07(9) . .
O6 Co1 Ho1 94.79(11) . .
C7 O2 Co1 123.4(2) . .
C7 O2 Ho1 131.0(2) . .
Co1 O2 Ho1 101.82(9) . .
C12 O3 Co1 109.0(2) . .
C12 O3 Ho1 139.5(3) . .
Co1 O3 Ho1 101.22(9) . .
C13 O4 Co1 126.1(2) . .
C2 O1 C1 114.5(3) . .
C2 O1 Ho1 118.2(2) . .
C1 O1 Ho1 126.3(3) . .
C13 O5 Ho1 135.5(3) . .
C8 N1 C9 123.0(3) . .
C8 N1 Co1 124.9(3) . .
C9 N1 Co1 112.0(3) . .
O2 C7 C2 115.9(3) . .
O2 C7 C6 125.0(3) . .
C2 C7 C6 119.1(3) . .
C7 C6 C8 123.4(3) . .
C7 C6 C5 118.6(4) . .
C8 C6 C5 118.0(4) . .
C1B N2 C2A 122.6(8) . .
C1A N2 C2B 123.3(7) . .
C1A N2 Co1 109.0(4) . .
C1B N2 Co1 109.4(5) . .
C2A N2 Co1 108.4(4) . .
C2B N2 Co1 107.1(5) . .
N1 C8 C6 125.6(3) . .
N1 C8 H8 117.2 . .
C6 C8 H8 117.2 . .
C3 C2 C7 120.6(4) . .
C3 C2 O1 126.8(4) . .
C7 C2 O1 112.5(3) . .
O3 C12 C2B 114.1(5) . .
O3 C12 C2A 106.6(5) . .
O3 C12 H12A 110.4 . .
C2A C12 H12A 110.4 . .
O3 C12 H12B 110.4 . .
C2A C12 H12B 110.4 . .
H12A C12 H12B 108.6 . .
O3 C12 H12C 108.7 . .
C2B C12 H12C 108.7 . .
O3 C12 H12D 108.7 . .
C2B C12 H12D 108.7 . .
H12C C12 H12D 107.6 . .
O5 C13 O4 125.7(4) . .
O5 C13 C14 117.7(4) . .
O4 C13 C14 116.6(4) . .
C2 C3 C4 119.9(4) . .
C2 C3 H3 120.0 . .
C4 C3 H3 120.0 . .
C4 C5 C6 121.3(4) . .
C4 C5 H5 119.3 . .
C6 C5 H5 119.3 . .
C5 C4 C3 120.3(4) . .
C5 C4 H4 119.8 . .
C3 C4 H4 119.8 . .
O1 C1 H1A 109.5 . .
O1 C1 H1B 109.5 . .
H1A C1 H1B 109.5 . .
O1 C1 H1C 109.5 . .
H1A C1 H1C 109.5 . .
H1B C1 H1C 109.5 . .
C13 C14 H14A 109.5 . .
C13 C14 H14B 109.5 . .
H14A C14 H14B 109.5 . .
C13 C14 H14C 109.5 . .
H14A C14 H14C 109.5 . .
H14B C14 H14C 109.5 . .
C1A C9 N1 107.4(5) . .
N1 C9 C1B 108.7(4) . .
N1 C9 H9A 110.0 . .
C1B C9 H9A 110.0 . .
N1 C9 H9B 110.0 . .
C1B C9 H9B 110.0 . .
H9A C9 H9B 108.3 . .
C1A C9 H9C 110.2 . .
N1 C9 H9C 110.2 . .
C1A C9 H9D 110.2 . .
N1 C9 H9D 110.2 . .
H9C C9 H9D 108.5 . .
C12 C2A N2 106.3(7) . .
C12 C2A H2A1 110.5 . .
N2 C2A H2A1 110.5 . .
C12 C2A H2A2 110.5 . .
N2 C2A H2A2 110.5 . .
H2A1 C2A H2A2 108.7 . .
N2 C1B C9 106.3(7) . .
N2 C1B H1B1 110.5 . .
C9 C1B H1B1 110.5 . .
N2 C1B H1B2 110.5 . .
C9 C1B H1B2 110.5 . .
H1B1 C1B H1B2 108.7 . .
C9 C1A N2 111.5(7) . .
C9 C1A H1A1 109.3 . .
N2 C1A H1A1 109.3 . .
C9 C1A H1A2 109.3 . .
N2 C1A H1A2 109.3 . .
H1A1 C1A H1A2 108.0 . .
C12 C2B N2 110.8(7) . .
C12 C2B H2B1 109.5 . .
N2 C2B H2B1 109.5 . .
C12 C2B H2B2 109.5 . .
N2 C2B H2B2 109.5 . .
H2B1 C2B H2B2 108.1 . .
O3N N1N O2N 117.7(12) . .
O3N N1N O1N 123.9(12) . .
O2N N1N O1N 118.2(11) . .
N1N O1N O3N 28.0(6) . .
N1N O3N O1N 28.1(6) . .

loop_
_geom_bond_atom_site_label_1
_geom_bond_atom_site_label_2
_geom_bond_distance
_geom_bond_site_symmetry_2
Ho1 O5 2.314(3) .
Ho1 O5 2.314(3) 2_655
Ho1 O2 2.349(2) 2_655
Ho1 O2 2.349(2) .
Ho1 O3 2.354(2) .
Ho1 O3 2.354(2) 2_655
Ho1 O7 2.384(5) .
Ho1 O1 2.703(3) .
Ho1 O1 2.703(3) 2_655
Ho1 Co1 3.2923(8) .
Ho1 Co1 3.2924(8) 2_655
Co1 O2 1.875(2) .
Co1 N1 1.879(3) .
Co1 O3 1.889(2) .
Co1 N2 1.904(4) .
Co1 O4 1.919(3) .
Co1 O6 1.958(4) .
O2 C7 1.328(4) .
O3 C12 1.425(4) .
O4 C13 1.256(5) .
O1 C2 1.363(5) .
O1 C1 1.435(5) .
O5 C13 1.257(5) .
N1 C8 1.265(5) .
N1 C9 1.475(5) .
C7 C2 1.414(5) .
C7 C6 1.401(5) .
C6 C8 1.434(6) .
C6 C5 1.405(5) .
N2 C1A 1.420(9) .
N2 C1B 1.435(11) .
N2 C2A 1.432(11) .
N2 C2B 1.417(12) .
C8 H8 0.9500 .
C2 C3 1.371(5) .
C12 C2B 1.498(11) .
C12 C2A 1.565(13) .
C12 H12A 0.9900 .
C12 H12B 0.9900 .
C12 H12C 0.9900 .
C12 H12D 0.9900 .
C13 C14 1.508(6) .
C3 C4 1.391(7) .
C3 H3 0.9500 .
C5 C4 1.362(8) .
C5 H5 0.9500 .
C4 H4 0.9500 .
C1 H1A 0.9800 .
C1 H1B 0.9800 .
C1 H1C 0.9800 .
C14 H14A 0.9800 .
C14 H14B 0.9800 .
C14 H14C 0.9800 .
C9 C1A 1.474(11) .
C9 C1B 1.554(13) .
C9 H9A 0.9900 .
C9 H9B 0.9900 .
C9 H9C 0.9900 .
C9 H9D 0.9900 .
C2A H2A1 0.9900 .
C2A H2A2 0.9900 .
C1B H1B1 0.9900 .
C1B H1B2 0.9900 .
C1A H1A1 0.9900 .
C1A H1A2 0.9900 .
C2B H2B1 0.9900 .
C2B H2B2 0.9900 .
N1N O3N 1.227(13) .
N1N O2N 1.220(11) .
N1N O1N 1.230(12) .
O1N O3N 2.169(16) .

loop_
_geom_torsion_atom_site_label_1
_geom_torsion_atom_site_label_2
_geom_torsion_atom_site_label_3
_geom_torsion_atom_site_label_4
_geom_torsion
N1 Co1 O2 C7 9.0(3)
O3 Co1 O2 C7 -171.9(3)
O4 Co1 O2 C7 -78.6(3)
O6 Co1 O2 C7 99.7(3)
Ho1 Co1 O2 C7 -160.2(3)
N1 Co1 O2 Ho1 169.17(13)
O3 Co1 O2 Ho1 -11.74(11)
O4 Co1 O2 Ho1 81.56(11)
O6 Co1 O2 Ho1 -100.06(13)
O2 Co1 O3 C12 164.4(3)
N2 Co1 O3 C12 -14.3(3)
O4 Co1 O3 C12 71.8(3)
O6 Co1 O3 C12 -108.6(3)
Ho1 Co1 O3 C12 152.7(3)
O2 Co1 O3 Ho1 11.69(11)
N2 Co1 O3 Ho1 -166.96(16)
O4 Co1 O3 Ho1 -80.88(12)
O6 Co1 O3 Ho1 98.69(14)
O2 Co1 N1 C8 -5.3(4)
N2 Co1 N1 C8 173.4(4)
O4 Co1 N1 C8 87.1(4)
O6 Co1 N1 C8 -92.4(4)
Ho1 Co1 N1 C8 6.5(5)
O2 Co1 N1 C9 177.2(3)
N2 Co1 N1 C9 -4.1(4)
O4 Co1 N1 C9 -90.4(3)
O6 Co1 N1 C9 90.1(3)
Ho1 Co1 N1 C9 -171.0(3)
Co1 O2 C7 C2 172.6(3)
Ho1 O2 C7 C2 18.6(5)
Co1 O2 C7 C6 -8.7(5)
Ho1 O2 C7 C6 -162.6(3)
O2 C7 C6 C8 2.3(6)
C2 C7 C6 C8 -179.0(4)
O2 C7 C6 C5 -178.7(3)
C2 C7 C6 C5 0.0(5)
C9 N1 C8 C6 178.2(4)
Co1 N1 C8 C6 0.9(6)
C7 C6 C8 N1 2.0(7)
C5 C6 C8 N1 -177.0(4)
O2 C7 C2 C3 178.4(3)
C6 C7 C2 C3 -0.4(6)
O2 C7 C2 O1 -2.7(5)
C6 C7 C2 O1 178.5(3)
C1 O1 C2 C3 -0.2(7)
Ho1 O1 C2 C3 168.9(3)
C1 O1 C2 C7 -179.1(4)
Ho1 O1 C2 C7 -9.9(4)
Co1 O3 C12 C2B -2.1(8)
Ho1 O3 C12 C2B 134.0(7)
Co1 O3 C12 C2A 37.6(6)
Ho1 O3 C12 C2A 173.7(5)
Ho1 O5 C13 O4 -7.8(7)
Ho1 O5 C13 C14 171.8(3)
Co1 O4 C13 O5 7.0(6)
Co1 O4 C13 C14 -172.6(3)
C7 C2 C3 C4 0.5(7)
O1 C2 C3 C4 -178.2(4)
C7 C6 C5 C4 0.3(6)
C8 C6 C5 C4 179.3(4)
C6 C5 C4 C3 -0.1(8)
C2 C3 C4 C5 -0.3(7)
C8 N1 C9 C1A -153.7(7)
Co1 N1 C9 C1A 23.9(7)
C8 N1 C9 C1B 164.1(6)
Co1 N1 C9 C1B -18.3(7)
O3 C12 C2A N2 -50.2(9)
C1B N2 C2A C12 167.0(7)
Co1 N2 C2A C12 38.0(9)
C2A N2 C1B C9 -171.2(7)
Co1 N2 C1B C9 -42.7(9)
N1 C9 C1B N2 39.3(10)
N1 C9 C1A N2 -38.9(10)
C2B N2 C1A C9 162.6(9)
Co1 N2 C1A C9 35.9(10)
O3 C12 C2B N2 24.8(12)
C1A N2 C2B C12 -161.9(8)
Co1 N2 C2B C12 -34.4(10)
O2N N1N O1N O3N -176(2)
O2N N1N O3N O1N 176(2)
